data_7718111
loop_
_publ_author_name
'Schneiderhan, Philipp'
'Bayat, Elaheh'
'Str&#xf6;bele, Markus'
'Enseling, David'
'J&#xfc;stel, Thomas'
'Meyer, H-J&#xfc;rgen'

_publ_section_title
;
 La<sub>2</sub>(CN<sub>2</sub>)<sub>3</sub> - the missing link of
 rare-earth carbodiimides, prepared through an efficient synthetic route
 and its Ce<sup>3+</sup> activated photoluminescence.
;
_journal_issue 12
_journal_name_full 'Dalton transactions (Cambridge, England : 2003)'
_journal_page_first 4909
_journal_page_last 4917
_journal_paper_doi 10.1039/d5dt00060b
_journal_volume 54
_journal_year 2025
_chemical_formula_moiety 'C3 La2 N6'
_chemical_formula_structural La2(CN2)3
_chemical_formula_sum 'C3 La2 N6'
_chemical_formula_weight 397.8859
_space_group_IT_number 15
_space_group_name_Hall '-I 2ya'
_space_group_name_H-M_alt 'I 1 2/a 1'
_symmetry_cell_setting monoclinic
_symmetry_space_group_name_Hall '-I 2ya'
_symmetry_space_group_name_H-M 'I 1 2/a 1'
_audit_update_record
;
2024-10-25 deposited with the CCDC.	2025-02-17 downloaded from the CCDC.
;
_cell_angle_alpha 90.0000
_cell_angle_beta 105.0711(6)
_cell_angle_gamma 90.0000
_cell_formula_units_Z 4
_cell_length_a 8.69003(6)
_cell_length_b 6.88968(5)
_cell_length_c 10.30517(9)
_cell_measurement_temperature 298
_cell_volume 595.764(8)
_computing_structure_refinement FULLPROF
_diffrn_ambient_temperature 298
_diffrn_detector PSD
_diffrn_detector_type Mythen1K
_diffrn_measurement_device_type StadIP
_diffrn_radiation_monochromator Germanium
_diffrn_radiation_type 'Cu Kalpha1'
_diffrn_radiation_wavelength 1.54060
_diffrn_source 'X-ray tube'
_diffrn_source_target Cu
_exptl_absorpt_coefficient_mu 108.706
_exptl_crystal_density_diffrn 4.436
_exptl_crystal_description powder
_pd_char_colour white
_pd_instr_location ' ?'
_pd_meas_2theta_range_inc 0.015000
_pd_meas_2theta_range_max 119.87000
_pd_meas_2theta_range_min 5.00000
_pd_meas_number_of_points 7659
_pd_meas_scan_method step
_pd_proc_2theta_range_inc 0.015000
_pd_proc_2theta_range_max 119.8700
_pd_proc_2theta_range_min 5.0000
_pd_proc_ls_background_function numerical
_pd_proc_ls_pref_orient_corr ' ?'
_pd_proc_ls_profile_function 7
_pd_proc_ls_prof_R_factor 4.0955
_pd_proc_ls_prof_wR_expected 5.1978
_pd_proc_ls_prof_wR_factor 5.2607
_pd_proc_wavelength 1.540560
_pd_spec_mounting ' ?'
_pd_spec_mount_mode transmission
_pd_spec_shape flat_sheet
_refine_ls_goodness_of_fit_all 1.0121
_refine_ls_number_parameters 45
_refine_ls_number_reflns 488
_refine_ls_number_restraints 5
_refine_ls_R_I_factor 2.0444
_refine_ls_shift/su_max 0.0000
_cod_data_source_file d5dt00060b1.cif
_cod_data_source_block La2(CN2)3
_cod_depositor_comments
;
The following automatic conversions were performed:

data item '_symmetry_cell_setting' value 'Monoclinic' was changed to
'monoclinic' in accordance with the
/home/data/users/saulius/crontab/automatic-downloads/rss-feeds/RSC/lib/dictionaries/cif_core.dic
dictionary named 'cif_core.dic' version 2.4.2 last updated on
2011-04-26.

Automatic conversion script
Id: cif_fix_values 8170 2020-07-09 18:12:32Z antanas 

 Adding full bibliography for 7718110--7718112.cif.
;
_cod_database_code 7718111
_pd_proc_ls_prof_cr_factor 9.0660
_pd_proc_ls_prof_cwr_factor 9.3454
_pd_proc_ls_prof_cwr_expected 9.2337
_pd_proc_ls_prof_chi2 1.0244
_pd_proc_ls_prof_echi2 1.0488

loop_
_symmetry_equiv_pos_as_xyz
x,y,z
-x+1/2,y,-z
-x,-y,-z
x+1/2,-y,z
x+1/2,y+1/2,z+1/2
-x,y+1/2,-z+1/2
-x+1/2,-y+1/2,-z+1/2
x,-y+1/2,z+1/2

loop_
_atom_site_label
_atom_site_fract_x
_atom_site_fract_y
_atom_site_fract_z
_atom_site_U_iso_or_equiv
_atom_site_occupancy
_atom_site_adp_type
_atom_site_type_symbol
La1 0.40103(7) 0.0013(3) 0.75826(9) 0.0334(4) 1.00000 Uani La
C1 0.25000 0.6768(3) 0.50000 0.0499(7) 1.00000 Uiso C
N1 0.30861(9) -0.31976(17) 0.62372(6) 0.0400(3) 1.00000 Uiso N
C2 0.09333(14) 0.18541(19) 0.53751(6) 0.00000 1.00000 Uiso C
N2 0.13387(9) 0.13140(12) 0.65628(6) 0.0254(2) 1.00000 Uiso N
N3 0.05540(11) 0.23687(15) 0.41792(6) 0.0254(2) 1.00000 Uiso N

loop_
_atom_site_aniso_label
_atom_site_aniso_U_11
_atom_site_aniso_U_22
_atom_site_aniso_U_33
_atom_site_aniso_U_12
_atom_site_aniso_U_13
_atom_site_aniso_U_23
_atom_site_aniso_type_symbol
La1 0.0313(4) 0.0307(4) 0.0382(4) -0.004(2) 0.0072(3) -0.0060(18) La

loop_
_atom_type_symbol
_atom_type_scat_Cromer_Mann_a1
_atom_type_scat_Cromer_Mann_b1
_atom_type_scat_Cromer_Mann_a2
_atom_type_scat_Cromer_Mann_b2
_atom_type_scat_Cromer_Mann_a3
_atom_type_scat_Cromer_Mann_b3
_atom_type_scat_Cromer_Mann_a4
_atom_type_scat_Cromer_Mann_b4
_atom_type_scat_Cromer_Mann_c
_atom_type_scat_dispersion_real
_atom_type_scat_dispersion_imag
_atom_type_scat_source
la 20.57800 2.94817 19.59900 0.24448 11.37270 18.77260 3.28719 133.12399 2.14678 -1.40940 9.03760 International_Tables_for_Crystallography_Vol.C(1991)_Tables_6.1.1.4_and_6.1.1.5
c 2.31000 20.84390 1.02000 10.20750 1.58860 0.56870 0.86500 51.65120 0.21560 0.01810 0.00900 International_Tables_for_Crystallography_Vol.C(1991)_Tables_6.1.1.4_and_6.1.1.5
n 12.21260 0.00570 3.13220 9.89330 2.01250 28.99750 1.16630 0.58260 -11.52900 0.03110 0.01800 International_Tables_for_Crystallography_Vol.C(1991)_Tables_6.1.1.4_and_6.1.1.5

loop_
_geom_angle_atom_site_label_1
_geom_angle_atom_site_label_2
_geom_angle_atom_site_label_3
_geom_angle
_geom_angle_site_symmetry_1
_geom_angle_site_symmetry_3
_geom_angle_publ_flag
C1 La1 C1 101.09(4) 1_545 7_556 ?
C1 La1 N1 137.75(7) 1_545 6_656 ?
C1 La1 N1 83.32(5) 1_545 7_546 ?
C1 La1 C2 68.84(6) 1_545 1_555 ?
C1 La1 C2 68.50(6) 1_545 2_556 ?
C1 La1 C2 52.87(5) 1_545 4_555 ?
C1 La1 C2 159.34(8) 1_545 7_556 ?
C1 La1 N2 77.26(6) 1_545 1_555 ?
C1 La1 N2 69.59(5) 1_545 4_555 ?
C1 La1 N2 142.85(9) 1_545 7_556 ?
C1 La1 N3 87.72(8) 1_545 2_556 ?
C1 La1 N3 93.70(5) 1_545 5_545 ?
C1 La1 N1 87.63(6) 7_556 1_555 ?
C1 La1 N1 108.91(6) 7_556 6_656 ?
C1 La1 C2 104.59(5) 7_556 1_555 ?
C1 La1 C2 158.48(5) 7_556 2_556 ?
C1 La1 C2 135.75(5) 7_556 4_555 ?
C1 La1 C2 71.30(7) 7_556 7_556 ?
C1 La1 N2 86.68(5) 7_556 1_555 ?
C1 La1 N2 130.76(5) 7_556 4_555 ?
C1 La1 N2 90.10(7) 7_556 7_556 ?
C1 La1 N3 158.55(7) 7_556 2_556 ?
C1 La1 N3 60.35(5) 7_556 5_545 ?
N1 La1 N1 136.18(7) 1_555 6_656 ?
N1 La1 N1 72.68(6) 1_555 7_546 ?
N1 La1 C2 82.95(7) 1_555 1_555 ?
N1 La1 C2 84.97(7) 1_555 2_556 ?
N1 La1 C2 57.62(6) 1_555 4_555 ?
N1 La1 C2 157.29(8) 1_555 7_556 ?
N1 La1 N2 87.49(7) 1_555 1_555 ?
N1 La1 N2 70.29(6) 1_555 4_555 ?
N1 La1 N2 155.55(9) 1_555 7_556 ?
N1 La1 N3 104.09(8) 1_555 2_556 ?
N1 La1 N3 77.23(6) 1_555 5_545 ?
N1 La1 N1 129.70(6) 6_656 7_546 ?
N1 La1 C2 127.84(5) 6_656 1_555 ?
N1 La1 C2 90.22(4) 6_656 2_556 ?
N1 La1 C2 85.00(5) 6_656 4_555 ?
N1 La1 C2 61.89(6) 6_656 7_556 ?
N1 La1 N2 132.31(6) 6_656 1_555 ?
N1 La1 N2 68.33(5) 6_656 4_555 ?
N1 La1 N2 67.17(6) 6_656 7_556 ?
N1 La1 N3 75.08(5) 6_656 2_556 ?
N1 La1 N3 76.87(6) 6_656 5_545 ?
N1 La1 C2 88.18(5) 7_546 1_555 ?
N1 La1 C2 138.87(6) 7_546 2_556 ?
N1 La1 C2 128.47(6) 7_546 4_555 ?
N1 La1 C2 84.76(7) 7_546 7_556 ?
N1 La1 N2 72.12(5) 7_546 1_555 ?
N1 La1 N2 132.60(6) 7_546 4_555 ?
N1 La1 N2 97.92(7) 7_546 7_556 ?
N1 La1 N3 148.19(7) 7_546 2_556 ?
N1 La1 N3 71.98(6) 7_546 5_545 ?
C2 La1 C2 54.46(4) 1_555 2_556 ?
C2 La1 C2 97.81(6) 1_555 4_555 ?
C2 La1 C2 94.00(5) 1_555 7_556 ?
C2 La1 N2 115.05(6) 1_555 4_555 ?
C2 La1 N2 74.08(6) 1_555 7_556 ?
C2 La1 N3 60.18(6) 1_555 2_556 ?
C2 La1 N3 155.27(7) 1_555 5_545 ?
C2 La1 C2 53.34(5) 2_556 4_555 ?
C2 La1 C2 111.57(5) 2_556 7_556 ?
C2 La1 N2 72.84(5) 2_556 1_555 ?
C2 La1 N2 64.87(5) 2_556 4_555 ?
C2 La1 N2 88.35(6) 2_556 7_556 ?
C2 La1 N3 136.57(6) 2_556 5_545 ?
C2 La1 C2 144.82(7) 4_555 7_556 ?
C2 La1 N2 115.18(6) 4_555 1_555 ?
C2 La1 N2 133.04(7) 4_555 7_556 ?
C2 La1 N3 64.72(6) 4_555 2_556 ?
C2 La1 N3 83.99(5) 4_555 5_545 ?
C2 La1 N2 83.05(5) 7_556 1_555 ?
C2 La1 N2 130.15(7) 7_556 4_555 ?
C2 La1 N3 93.64(6) 7_556 2_556 ?
C2 La1 N3 98.58(7) 7_556 5_545 ?
N2 La1 N2 133.23(6) 1_555 4_555 ?
N2 La1 N2 68.08(6) 1_555 7_556 ?
N2 La1 N3 76.14(6) 1_555 2_556 ?
N2 La1 N3 143.75(7) 1_555 5_545 ?
N2 La1 N2 127.21(7) 4_555 7_556 ?
N2 La1 N3 70.62(6) 4_555 2_556 ?
N2 La1 N3 71.84(6) 4_555 5_545 ?
N2 La1 N3 71.74(7) 7_556 2_556 ?
N2 La1 N3 122.17(8) 7_556 5_545 ?
N3 La1 N3 139.25(8) 2_556 5_545 ?
La1 C1 La1 99.56(6) 1_565 2_566 ?
La1 C1 La1 78.91(7) 1_565 7_556 ?
La1 C1 La1 131.86(7) 1_565 8_554 ?
La1 C1 N1 138.40(10) 1_565 2_566 ?
La1 C1 C2 93.39(5) 1_565 3_566 ?
La1 C1 C2 62.61(5) 1_565 4_565 ?
La1 C1 N3 144.63(8) 1_565 1_555 ?
La1 C1 N3 108.28(8) 1_565 2_556 ?
La1 C1 N3 81.02(5) 1_565 3_566 ?
La1 C1 N3 84.48(5) 1_565 4_565 ?
La1 C1 La1 131.86(7) 2_566 7_556 ?
La1 C1 La1 78.91(7) 2_566 8_554 ?
La1 C1 N1 138.40(10) 2_566 1_565 ?
La1 C1 C2 62.61(5) 2_566 3_566 ?
La1 C1 C2 93.39(5) 2_566 4_565 ?
La1 C1 N3 108.28(8) 2_566 1_555 ?
La1 C1 N3 144.63(8) 2_566 2_556 ?
La1 C1 N3 84.48(5) 2_566 3_566 ?
La1 C1 N3 81.02(5) 2_566 4_565 ?
La1 C1 La1 136.85(5) 7_556 8_554 ?
La1 C1 N1 51.51(7) 7_556 1_565 ?
La1 C1 N1 129.52(9) 7_556 2_566 ?
La1 C1 C2 69.41(5) 7_556 3_566 ?
La1 C1 C2 125.45(6) 7_556 4_565 ?
La1 C1 N3 66.36(5) 7_556 1_555 ?
La1 C1 N3 75.99(5) 7_556 2_556 ?
La1 C1 N3 47.49(4) 7_556 3_566 ?
La1 C1 N3 145.01(6) 7_556 4_565 ?
La1 C1 N1 129.52(9) 8_554 1_565 ?
La1 C1 N1 51.51(7) 8_554 2_566 ?
La1 C1 C2 125.45(6) 8_554 3_566 ?
La1 C1 C2 69.41(5) 8_554 4_565 ?
La1 C1 N3 75.99(5) 8_554 1_555 ?
La1 C1 N3 66.36(5) 8_554 2_556 ?
La1 C1 N3 145.01(6) 8_554 3_566 ?
La1 C1 N3 47.49(4) 8_554 4_565 ?
N1 C1 N1 177.82(8) 1_565 2_566 ?
N1 C1 C2 104.45(8) 1_565 3_566 ?
N1 C1 C2 74.85(8) 1_565 4_565 ?
N1 C1 N3 108.09(8) 1_565 1_555 ?
N1 C1 N3 73.91(8) 1_565 2_556 ?
N1 C1 N3 82.29(7) 1_565 3_566 ?
N1 C1 N3 97.28(7) 1_565 4_565 ?
N1 C1 C2 74.85(8) 2_566 3_566 ?
N1 C1 C2 104.45(8) 2_566 4_565 ?
N1 C1 N3 73.91(8) 2_566 1_555 ?
N1 C1 N3 108.09(8) 2_566 2_556 ?
N1 C1 N3 97.28(7) 2_566 3_566 ?
N1 C1 N3 82.29(7) 2_566 4_565 ?
C2 C1 C2 143.83(7) 3_566 4_565 ?
C2 C1 N3 80.94(6) 3_566 1_555 ?
C2 C1 N3 134.44(7) 3_566 2_556 ?
C2 C1 N3 142.75(6) 3_566 4_565 ?
C2 C1 N3 134.44(7) 4_565 1_555 ?
C2 C1 N3 80.94(6) 4_565 2_556 ?
C2 C1 N3 142.75(6) 4_565 3_566 ?
N3 C1 N3 58.07(5) 1_555 2_556 ?
N3 C1 N3 80.42(5) 1_555 3_566 ?
N3 C1 N3 120.52(6) 1_555 4_565 ?
N3 C1 N3 120.52(6) 2_556 3_566 ?
N3 C1 N3 80.42(5) 2_556 4_565 ?
N3 C1 N3 157.48(6) 3_566 4_565 ?
La1 N1 La1 91.39(10) 1_555 6_646 ?
La1 N1 La1 107.32(10) 1_555 7_546 ?
La1 N1 C1 123.04(13) 1_555 1_545 ?
La1 N1 N1 121.95(8) 1_555 2_556 ?
La1 N1 N1 55.37(6) 1_555 7_546 ?
La1 N1 C2 74.47(7) 1_555 4_555 ?
La1 N1 N2 55.61(6) 1_555 4_555 ?
La1 N1 N2 103.35(9) 1_555 7_546 ?
La1 N1 N3 140.22(10) 1_555 2_546 ?
La1 N1 N3 94.48(6) 1_555 3_556 ?
La1 N1 N3 91.81(6) 1_555 4_555 ?
La1 N1 N3 50.85(6) 1_555 5_545 ?
La1 N1 La1 103.61(5) 6_646 7_546 ?
La1 N1 C1 121.44(8) 6_646 1_545 ?
La1 N1 N1 122.02(5) 6_646 2_556 ?
La1 N1 N1 102.88(6) 6_646 7_546 ?
La1 N1 C2 62.66(6) 6_646 4_555 ?
La1 N1 N2 55.39(5) 6_646 4_555 ?
La1 N1 N2 54.05(4) 6_646 7_546 ?
La1 N1 N3 48.83(5) 6_646 2_546 ?
La1 N1 N3 155.20(6) 6_646 3_556 ?
La1 N1 N3 72.73(5) 6_646 4_555 ?
La1 N1 N3 48.94(4) 6_646 5_545 ?
La1 N1 C1 107.68(9) 7_546 1_545 ?
La1 N1 N1 108.21(6) 7_546 2_556 ?
La1 N1 N1 51.95(5) 7_546 7_546 ?
La1 N1 C2 166.26(8) 7_546 4_555 ?
La1 N1 N2 148.16(7) 7_546 4_555 ?
La1 N1 N2 49.62(4) 7_546 7_546 ?
La1 N1 N3 86.44(6) 7_546 2_546 ?
La1 N1 N3 51.68(5) 7_546 3_556 ?
La1 N1 N3 160.71(6) 7_546 4_555 ?
La1 N1 N3 89.68(5) 7_546 5_545 ?
C1 N1 N1 135.36(6) 1_545 7_546 ?
C1 N1 C2 81.43(8) 1_545 4_555 ?
C1 N1 N2 103.99(7) 1_545 4_555 ?
C1 N1 N2 133.52(8) 1_545 7_546 ?
C1 N1 N3 85.14(11) 1_545 2_546 ?
C1 N1 N3 74.53(6) 1_545 3_556 ?
C1 N1 N3 61.65(5) 1_545 4_555 ?
C1 N1 N3 162.42(5) 1_545 5_545 ?
N1 N1 N1 134.90(5) 2_556 7_546 ?
N1 N1 C2 81.09(5) 2_556 4_555 ?
N1 N1 N2 103.51(4) 2_556 4_555 ?
N1 N1 N2 134.60(5) 2_556 7_546 ?
N1 N1 N3 86.14(5) 2_556 2_546 ?
N1 N1 N3 74.32(4) 2_556 3_556 ?
N1 N1 N3 61.44(4) 2_556 4_555 ?
N1 N1 N3 162.03(4) 2_556 5_545 ?
N1 N1 C2 128.06(6) 7_546 4_555 ?
N1 N1 N2 105.45(4) 7_546 4_555 ?
N1 N1 N2 68.41(4) 7_546 7_546 ?
N1 N1 N3 125.48(5) 7_546 2_546 ?
N1 N1 N3 61.97(3) 7_546 3_556 ?
N1 N1 N3 147.10(5) 7_546 4_555 ?
N1 N1 N3 58.29(3) 7_546 5_545 ?
C2 N1 N2 116.65(6) 4_555 7_546 ?
C2 N1 N3 84.09(6) 4_555 2_546 ?
C2 N1 N3 142.04(7) 4_555 3_556 ?
C2 N1 N3 80.99(4) 4_555 5_545 ?
N2 N1 N2 104.38(5) 4_555 7_546 ?
N2 N1 N3 93.13(5) 4_555 2_546 ?
N2 N1 N3 144.29(5) 4_555 3_556 ?
N2 N1 N3 58.54(3) 4_555 5_545 ?
N2 N1 N3 57.33(4) 7_546 2_546 ?
N2 N1 N3 101.16(4) 7_546 3_556 ?
N2 N1 N3 124.40(5) 7_546 4_555 ?
N2 N1 N3 56.87(3) 7_546 5_545 ?
N3 N1 N3 121.81(6) 2_546 3_556 ?
N3 N1 N3 76.95(4) 2_546 4_555 ?
N3 N1 N3 93.43(4) 2_546 5_545 ?
N3 N1 N3 130.98(5) 3_556 4_555 ?
N3 N1 N3 120.26(4) 3_556 5_545 ?
N3 N1 N3 100.93(4) 4_555 5_545 ?
La1 C2 La1 106.58(5) 1_555 2_556 ?
La1 C2 La1 81.02(4) 1_555 4_455 ?
La1 C2 La1 86.00(7) 1_555 7_556 ?
La1 C2 C1 143.12(5) 1_555 3_566 ?
La1 C2 N1 120.17(6) 1_555 4_455 ?
La1 C2 C2 63.31(5) 1_555 2_556 ?
La1 C2 C2 97.88(5) 1_555 3_556 ?
La1 C2 N2 78.66(4) 1_555 2_556 ?
La1 C2 N2 114.89(4) 1_555 3_556 ?
La1 C2 N3 139.16(9) 1_555 1_555 ?
La1 C2 N3 47.43(5) 1_555 2_556 ?
La1 C2 N3 80.74(5) 1_555 3_556 ?
La1 C2 La1 126.66(5) 2_556 4_455 ?
La1 C2 La1 156.55(8) 2_556 7_556 ?
La1 C2 C1 104.47(6) 2_556 3_566 ?
La1 C2 N1 127.17(6) 2_556 4_455 ?
La1 C2 C2 62.24(5) 2_556 2_556 ?
La1 C2 C2 64.89(5) 2_556 3_556 ?
La1 C2 N2 136.47(9) 2_556 1_555 ?
La1 C2 N2 47.99(4) 2_556 3_556 ?
La1 C2 N3 85.87(5) 2_556 2_556 ?
La1 C2 N3 83.65(5) 2_556 3_556 ?
La1 C2 La1 74.04(7) 4_455 7_556 ?
La1 C2 C1 64.51(5) 4_455 3_566 ?
La1 C2 N1 47.91(5) 4_455 4_455 ?
La1 C2 C2 143.44(7) 4_455 2_556 ?
La1 C2 C2 61.76(5) 4_455 3_556 ?
La1 C2 N2 149.91(5) 4_455 2_556 ?
La1 C2 N2 80.32(4) 4_455 3_556 ?
La1 C2 N3 136.14(10) 4_455 1_555 ?
La1 C2 N3 126.96(6) 4_455 2_556 ?
La1 C2 C1 72.75(5) 7_556 3_566 ?
La1 C2 N1 55.45(5) 7_556 4_455 ?
La1 C2 C2 109.14(7) 7_556 2_556 ?
La1 C2 C2 134.20(9) 7_556 3_556 ?
La1 C2 N2 64.88(11) 7_556 1_555 ?
La1 C2 N2 125.92(6) 7_556 2_556 ?
La1 C2 N2 143.87(8) 7_556 3_556 ?
La1 C2 N3 116.21(10) 7_556 1_555 ?
La1 C2 N3 88.69(6) 7_556 2_556 ?
La1 C2 N3 118.45(8) 7_556 3_556 ?
C1 C2 C2 152.04(6) 3_566 2_556 ?
C1 C2 C2 77.80(7) 3_566 3_556 ?
C1 C2 N2 103.62(8) 3_566 1_555 ?
C1 C2 N2 138.20(5) 3_566 2_556 ?
C1 C2 N2 73.41(5) 3_566 3_556 ?
C1 C2 N3 77.73(7) 3_566 1_555 ?
C1 C2 N3 155.07(5) 3_566 2_556 ?
C1 C2 N3 83.42(6) 3_566 3_556 ?
N1 C2 C2 161.65(7) 4_455 2_556 ?
N1 C2 C2 84.65(6) 4_455 3_556 ?
N1 C2 N2 81.02(8) 4_455 1_555 ?
N1 C2 N2 160.25(5) 4_455 2_556 ?
N1 C2 N2 88.46(5) 4_455 3_556 ?
N1 C2 N3 100.38(8) 4_455 1_555 ?
N1 C2 N3 144.12(6) 4_455 2_556 ?
N1 C2 N3 81.10(5) 4_455 3_556 ?
C2 C2 C2 113.27(7) 2_556 3_556 ?
C2 C2 N2 102.08(9) 2_556 1_555 ?
C2 C2 N2 106.65(6) 2_556 3_556 ?
C2 C2 N3 76.71(9) 2_556 1_555 ?
C2 C2 N3 116.92(7) 2_556 3_556 ?
C2 C2 N2 89.69(8) 3_556 1_555 ?
C2 C2 N2 99.37(6) 3_556 2_556 ?
C2 C2 N3 90.07(10) 3_556 1_555 ?
C2 C2 N3 126.84(7) 3_556 2_556 ?
N2 C2 N2 118.13(8) 1_555 2_556 ?
N2 C2 N2 112.07(7) 1_555 3_556 ?
N2 C2 N3 178.55(10) 1_555 1_555 ?
N2 C2 N3 82.36(8) 1_555 2_556 ?
N2 C2 N3 67.34(7) 1_555 3_556 ?
N2 C2 N2 88.36(4) 2_556 3_556 ?
N2 C2 N3 60.50(7) 2_556 1_555 ?
N2 C2 N3 109.74(5) 2_556 3_556 ?
N2 C2 N3 67.70(7) 3_556 1_555 ?
N2 C2 N3 127.32(5) 3_556 2_556 ?
N3 C2 N3 96.64(8) 1_555 2_556 ?
N3 C2 N3 112.43(9) 1_555 3_556 ?
N3 C2 N3 120.68(6) 2_556 3_556 ?
La1 N2 La1 115.80(5) 1_555 4_455 ?
La1 N2 La1 111.92(10) 1_555 7_556 ?
La1 N2 N1 161.62(6) 1_555 4_455 ?
La1 N2 N1 58.26(5) 1_555 7_546 ?
La1 N2 C2 121.77(10) 1_555 1_555 ?
La1 N2 C2 64.97(5) 1_555 2_556 ?
La1 N2 C2 111.89(6) 1_555 3_556 ?
La1 N2 N2 60.32(6) 1_555 7_556 ?
La1 N2 N3 121.10(6) 1_555 1_555 ?
La1 N2 N3 53.11(5) 1_555 2_556 ?
La1 N2 N3 101.20(6) 1_555 3_556 ?
La1 N2 N3 97.62(6) 1_555 8_555 ?
La1 N2 La1 91.80(10) 4_455 7_556 ?
La1 N2 N1 54.10(5) 4_455 4_455 ?
La1 N2 N1 57.62(4) 4_455 7_546 ?
La1 N2 C2 116.18(11) 4_455 1_555 ?
La1 N2 C2 163.12(7) 4_455 2_556 ?
La1 N2 C2 67.13(5) 4_455 3_556 ?
La1 N2 N2 113.39(6) 4_455 7_556 ?
La1 N2 N3 116.63(6) 4_455 1_555 ?
La1 N2 N3 168.87(7) 4_455 2_556 ?
La1 N2 N3 52.58(5) 4_455 3_556 ?
La1 N2 N3 52.76(5) 4_455 8_555 ?
La1 N2 N1 57.44(6) 7_556 4_455 ?
La1 N2 N1 114.96(9) 7_556 7_546 ?
La1 N2 C2 90.77(12) 7_556 1_555 ?
La1 N2 C2 103.60(7) 7_556 2_556 ?
La1 N2 C2 136.13(9) 7_556 3_556 ?
La1 N2 N2 51.60(5) 7_556 7_556 ?
La1 N2 N3 91.32(7) 7_556 1_555 ?
La1 N2 N3 92.27(7) 7_556 2_556 ?
La1 N2 N3 139.97(10) 7_556 3_556 ?
La1 N2 N3 51.33(6) 7_556 8_555 ?
N1 N2 N1 110.34(5) 4_455 7_546 ?
N1 N2 C2 75.30(8) 4_455 1_555 ?
N1 N2 C2 129.73(6) 4_455 2_556 ?
N1 N2 C2 79.68(5) 4_455 3_556 ?
N1 N2 N2 107.31(4) 4_455 7_556 ?
N1 N2 N3 76.00(4) 4_455 1_555 ?
N1 N2 N3 136.07(5) 4_455 2_556 ?
N1 N2 N3 84.33(5) 4_455 3_556 ?
N1 N2 N3 64.00(3) 4_455 8_555 ?
N1 N2 C2 152.84(9) 7_546 1_555 ?
N1 N2 C2 119.51(5) 7_546 2_556 ?
N1 N2 C2 86.58(4) 7_546 3_556 ?
N1 N2 N2 87.18(5) 7_546 7_556 ?
N1 N2 N3 152.46(5) 7_546 1_555 ?
N1 N2 N3 111.34(5) 7_546 2_556 ?
N1 N2 N3 64.62(4) 7_546 3_556 ?
N1 N2 N3 65.83(4) 7_546 8_555 ?
C2 N2 C2 57.62(8) 1_555 2_556 ?
C2 N2 C2 67.93(9) 1_555 3_556 ?
C2 N2 N2 117.22(8) 1_555 7_556 ?
C2 N2 N3 74.12(8) 1_555 2_556 ?
C2 N2 N3 90.34(10) 1_555 3_556 ?
C2 N2 N3 134.76(8) 1_555 8_555 ?
C2 N2 C2 96.56(6) 2_556 3_556 ?
C2 N2 N2 82.12(4) 2_556 7_556 ?
C2 N2 N3 57.02(4) 2_556 1_555 ?
C2 N2 N3 110.58(6) 2_556 3_556 ?
C2 N2 N3 143.64(5) 2_556 8_555 ?
C2 N2 N2 171.95(6) 3_556 7_556 ?
C2 N2 N3 67.81(5) 3_556 1_555 ?
C2 N2 N3 115.92(6) 3_556 2_556 ?
C2 N2 N3 119.79(5) 3_556 8_555 ?
N2 N2 N3 117.25(4) 7_556 1_555 ?
N2 N2 N3 61.97(4) 7_556 2_556 ?
N2 N2 N3 151.80(5) 7_556 3_556 ?
N2 N2 N3 61.76(4) 7_556 8_555 ?
N3 N2 N3 73.62(4) 1_555 2_556 ?
N3 N2 N3 90.23(5) 1_555 3_556 ?
N3 N2 N3 135.47(5) 1_555 8_555 ?
N3 N2 N3 126.30(6) 2_556 3_556 ?
N3 N2 N3 123.72(5) 2_556 8_555 ?
N3 N2 N3 103.86(5) 3_556 8_555 ?
La1 N3 La1 98.33(11) 2_556 5_454 ?
La1 N3 C1 125.45(10) 2_556 1_555 ?
La1 N3 C1 128.81(7) 2_556 3_566 ?
La1 N3 N1 111.67(9) 2_556 2_566 ?
La1 N3 N1 110.61(7) 2_556 3_556 ?
La1 N3 N1 141.46(7) 2_556 4_455 ?
La1 N3 N1 55.98(5) 2_556 5_454 ?
La1 N3 C2 118.51(10) 2_556 1_555 ?
La1 N3 C2 72.38(6) 2_556 2_556 ?
La1 N3 C2 70.65(6) 2_556 3_556 ?
La1 N3 N2 117.88(6) 2_556 1_555 ?
La1 N3 N2 50.75(5) 2_556 2_556 ?
La1 N3 N2 56.80(5) 2_556 3_556 ?
La1 N3 N2 56.94(6) 2_556 8_554 ?
La1 N3 N3 92.42(6) 2_556 2_556 ?
La1 N3 C1 71.25(6) 5_454 1_555 ?
La1 N3 C1 72.16(6) 5_454 3_566 ?
La1 N3 N1 54.29(5) 5_454 2_566 ?
La1 N3 N1 56.33(5) 5_454 3_556 ?
La1 N3 N1 88.38(6) 5_454 4_455 ?
La1 N3 N1 51.92(6) 5_454 5_454 ?
La1 N3 C2 142.47(12) 5_454 1_555 ?
La1 N3 C2 121.47(7) 5_454 2_556 ?
La1 N3 C2 123.98(9) 5_454 3_556 ?
La1 N3 N2 143.17(8) 5_454 1_555 ?
La1 N3 N2 110.60(7) 5_454 2_556 ?
La1 N3 N2 105.87(9) 5_454 3_556 ?
La1 N3 N2 55.40(5) 5_454 8_554 ?
La1 N3 N3 127.41(6) 5_454 2_556 ?
C1 N3 C1 99.58(6) 1_555 3_566 ?
C1 N3 N1 106.57(5) 1_555 3_556 ?
C1 N3 N1 92.71(5) 1_555 4_455 ?
C1 N3 N1 119.62(6) 1_555 5_454 ?
C1 N3 C2 91.19(13) 1_555 1_555 ?
C1 N3 C2 69.64(7) 1_555 2_556 ?
C1 N3 C2 158.56(9) 1_555 3_556 ?
C1 N3 N2 91.34(3) 1_555 1_555 ?
C1 N3 N2 82.14(6) 1_555 2_556 ?
C1 N3 N2 176.28(8) 1_555 3_556 ?
C1 N3 N2 75.60(5) 1_555 8_554 ?
C1 N3 N3 60.96(5) 1_555 2_556 ?
C1 N3 N1 102.70(5) 3_566 2_566 ?
C1 N3 N1 82.60(3) 3_566 5_454 ?
C1 N3 C2 78.80(8) 3_566 1_555 ?
C1 N3 C2 155.45(6) 3_566 2_556 ?
C1 N3 C2 74.31(6) 3_566 3_556 ?
C1 N3 N2 79.47(4) 3_566 1_555 ?
C1 N3 N2 177.15(5) 3_566 2_556 ?
C1 N3 N2 77.13(5) 3_566 3_556 ?
C1 N3 N2 126.29(4) 3_566 8_554 ?
C1 N3 N3 134.00(4) 3_566 2_556 ?
N1 N3 N1 101.18(5) 2_566 3_556 ?
N1 N3 N1 103.05(5) 2_566 4_455 ?
N1 N3 N1 99.18(5) 2_566 5_454 ?
N1 N3 C2 112.14(10) 2_566 1_555 ?
N1 N3 C2 75.35(5) 2_566 2_556 ?
N1 N3 C2 177.00(7) 2_566 3_556 ?
N1 N3 N2 112.30(5) 2_566 1_555 ?
N1 N3 N2 79.73(5) 2_566 2_556 ?
N1 N3 N2 157.67(6) 2_566 3_556 ?
N1 N3 N2 56.84(4) 2_566 8_554 ?
N1 N3 N3 73.85(4) 2_566 2_556 ?
N1 N3 N1 59.74(3) 3_556 5_454 ?
N1 N3 C2 100.72(9) 3_556 1_555 ?
N1 N3 C2 176.21(7) 3_556 2_556 ?
N1 N3 C2 76.06(5) 3_556 3_556 ?
N1 N3 N2 101.35(4) 3_556 1_555 ?
N1 N3 N2 158.25(5) 3_556 2_556 ?
N1 N3 N2 69.72(4) 3_556 3_556 ?
N1 N3 N2 105.76(5) 3_556 8_554 ?
N1 N3 N3 156.35(5) 3_556 2_556 ?
N1 N3 N1 103.27(4) 4_455 5_454 ?
N1 N3 C2 58.78(8) 4_455 1_555 ?
N1 N3 C2 134.60(6) 4_455 2_556 ?
N1 N3 C2 74.19(5) 4_455 3_556 ?
N1 N3 N2 59.48(4) 4_455 1_555 ?
N1 N3 N2 157.18(5) 4_455 2_556 ?
N1 N3 N2 84.80(4) 4_455 3_556 ?
N1 N3 N2 143.76(5) 4_455 8_554 ?
N1 N3 N3 113.39(5) 4_455 2_556 ?
N1 N3 C2 146.31(7) 5_454 1_555 ?
N1 N3 C2 121.95(5) 5_454 2_556 ?
N1 N3 C2 80.50(4) 5_454 3_556 ?
N1 N3 N2 146.43(4) 5_454 1_555 ?
N1 N3 N2 98.55(4) 5_454 2_556 ?
N1 N3 N2 58.52(4) 5_454 3_556 ?
N1 N3 N2 57.46(3) 5_454 8_554 ?
N1 N3 N3 143.33(4) 5_454 2_556 ?
C2 N3 C2 79.43(10) 1_555 2_556 ?
C2 N3 C2 67.57(9) 1_555 3_556 ?
C2 N3 N2 98.95(9) 1_555 2_556 ?
C2 N3 N2 89.88(8) 1_555 3_556 ?
C2 N3 N2 152.82(8) 1_555 8_554 ?
C2 N3 N3 61.86(8) 1_555 2_556 ?
C2 N3 C2 107.38(7) 2_556 3_556 ?
C2 N3 N2 78.83(5) 2_556 1_555 ?
C2 N3 N2 114.06(6) 2_556 3_556 ?
C2 N3 N2 73.74(4) 2_556 8_554 ?
C2 N3 N2 67.46(5) 3_556 1_555 ?
C2 N3 N2 103.27(6) 3_556 2_556 ?
C2 N3 N2 124.81(6) 3_556 8_554 ?
C2 N3 N3 108.19(6) 3_556 2_556 ?
N2 N3 N2 98.26(5) 1_555 2_556 ?
N2 N3 N2 89.77(4) 1_555 3_556 ?
N2 N3 N2 152.28(5) 1_555 8_554 ?
N2 N3 N3 61.36(4) 1_555 2_556 ?
N2 N3 N2 101.21(5) 2_556 3_556 ?
N2 N3 N2 56.28(4) 2_556 8_554 ?
N2 N3 N3 45.02(3) 2_556 2_556 ?
N2 N3 N2 104.84(5) 3_556 8_554 ?
N2 N3 N3 122.59(5) 3_556 2_556 ?
N2 N3 N3 91.01(4) 8_554 2_556 ?

loop_
_geom_bond_atom_site_label_1
_geom_bond_atom_site_label_2
_geom_bond_distance
_geom_bond_site_symmetry_2
_geom_bond_publ_flag
La1 C1 3.4623(20) 1_545 ?
La1 C1 3.3368(14) 7_556 ?
La1 N1 2.623(2) 1_555 ?
La1 N1 2.7875(13) 6_656 ?
La1 N1 2.7413(15) 7_546 ?
La1 C2 3.2819(14) 1_555 ?
La1 C2 3.3135(14) 2_556 ?
La1 C2 3.4058(16) 4_555 ?
La1 C2 3.0062(19) 7_556 ?
La1 N2 2.4554(12) 1_555 ?
La1 N2 2.6721(13) 4_555 ?
La1 N2 2.722(2) 7_556 ?
La1 N3 2.5360(17) 2_556 ?
La1 N3 2.5842(18) 5_545 ?
C1 La1 3.4623(20) 1_565 ?
C1 La1 3.4623(20) 2_566 ?
C1 La1 3.3368(14) 7_556 ?
C1 La1 3.3368(14) 8_554 ?
C1 N1 1.2441(6) 1_565 ?
C1 N1 1.2441(6) 2_566 ?
C1 C2 3.0582(14) 3_566 ?
C1 C2 3.0582(14) 4_565 ?
C1 N3 3.467(2) 1_555 ?
C1 N3 3.467(2) 2_556 ?
C1 N3 3.0463(11) 3_566 ?
C1 N3 3.0463(11) 4_565 ?
N1 La1 2.623(2) 1_555 ?
N1 La1 2.7875(13) 6_646 ?
N1 La1 2.7413(15) 7_546 ?
N1 C1 1.2441(6) 1_545 ?
N1 N1 2.4878(8) 2_556 ?
N1 N1 3.1803(11) 7_546 ?
N1 C2 2.9851(15) 4_555 ?
N1 N2 3.0484(12) 4_555 ?
N1 N2 3.0677(12) 7_546 ?
N1 N3 3.3430(15) 2_546 ?
N1 N3 3.1322(12) 3_556 ?
N1 N3 3.4335(12) 4_555 ?
N1 N3 3.2499(9) 5_545 ?
C2 La1 3.2819(14) 1_555 ?
C2 La1 3.3135(14) 2_556 ?
C2 La1 3.4058(16) 4_455 ?
C2 La1 3.0062(19) 7_556 ?
C2 C1 3.0582(14) 3_566 ?
C2 N1 2.9851(15) 4_455 ?
C2 C2 3.0177(17) 2_556 ?
C2 C2 3.0173(18) 3_556 ?
C2 N2 1.2395(9) 1_555 ?
C2 N2 3.4941(14) 2_556 ?
C2 N2 3.2558(13) 3_556 ?
C2 N3 1.2417(9) 1_555 ?
C2 N3 2.9876(15) 2_556 ?
C2 N3 3.2641(16) 3_556 ?
N2 La1 2.4554(12) 1_555 ?
N2 La1 2.6721(13) 4_455 ?
N2 La1 2.722(2) 7_556 ?
N2 N1 3.0484(12) 4_455 ?
N2 N1 3.0677(12) 7_546 ?
N2 C2 1.2395(9) 1_555 ?
N2 C2 3.4941(14) 2_556 ?
N2 C2 3.2558(13) 3_556 ?
N2 N2 2.9066(10) 7_556 ?
N2 N3 2.4810(9) 1_555 ?
N2 N3 3.0786(13) 2_556 ?
N2 N3 3.0122(13) 3_556 ?
N2 N3 3.0846(11) 8_555 ?
N3 La1 2.5360(17) 2_556 ?
N3 La1 2.5842(18) 5_454 ?
N3 C1 3.467(2) 1_555 ?
N3 C1 3.0463(11) 3_566 ?
N3 N1 3.3430(15) 2_566 ?
N3 N1 3.1322(12) 3_556 ?
N3 N1 3.4335(12) 4_455 ?
N3 N1 3.2499(9) 5_454 ?
N3 C2 1.2417(9) 1_555 ?
N3 C2 2.9876(15) 2_556 ?
N3 C2 3.2641(16) 3_556 ?
N3 N2 2.4810(9) 1_555 ?
N3 N2 3.0786(13) 2_556 ?
N3 N2 3.0122(13) 3_556 ?
N3 N2 3.0846(11) 8_554 ?
N3 N3 3.3653(12) 2_556 ?
